data_7249182
loop_
_publ_author_name
'Singh, Manjeet'
'Narang, Karan Kumar'
'Kaur, Yashpreet'
'Patra, Ranjan'
'Nanda, Prasant K.'
'Sahoo, Subash C.'

_publ_section_title
;
 Synthesis and characterization of a dual-stimuli-responsive cobalt(iii)
 complex: comparison of photo-/thermo-mechanical behaviour in crystal and
 polymer composites
;
_journal_issue 36
_journal_name_full CrystEngComm
_journal_page_first 5004
_journal_page_last 5012
_journal_paper_doi 10.1039/D4CE00638K
_journal_volume 26
_journal_year 2024
_chemical_compound_source synthesized
_chemical_formula_moiety '2(C9 H6 N O4), Co H15 N6 O2, 2(H2 O)'
_chemical_formula_sum 'C18 H31 Co N8 O12'
_chemical_formula_weight 610.44
_space_group_crystal_system monoclinic
_space_group_IT_number 14
_space_group_name_Hall '-P 2yn'
_space_group_name_H-M_alt 'P 1 21/n 1'
_atom_sites_solution_hydrogens mixed
_atom_sites_solution_primary dual
_audit_creation_date 2022-12-23
_audit_creation_method
;
Olex2 1.3-alpha
(compiled 2020.11.12 svn.r5f609507 for OlexSys, GUI svn.r6408)
;
_audit_update_record
;
2024-06-24 deposited with the CCDC.	2024-08-05 downloaded from the CCDC.
;
_cell_angle_alpha 90
_cell_angle_beta 92.0239(18)
_cell_angle_gamma 90
_cell_formula_units_Z 4
_cell_length_a 14.2165(3)
_cell_length_b 6.20030(11)
_cell_length_c 28.4449(5)
_cell_measurement_reflns_used 20506
_cell_measurement_temperature 293(2)
_cell_measurement_theta_max 27.2720
_cell_measurement_theta_min 3.3570
_cell_volume 2505.76(8)
_computing_cell_refinement 'CrysAlisPro 1.171.39.31d (Rigaku OD, 2017)'
_computing_data_collection 'CrysAlisPro 1.171.39.31d (Rigaku OD, 2017)'
_computing_data_reduction 'CrysAlisPro 1.171.39.31d (Rigaku OD, 2017)'
_computing_molecular_graphics 'Olex2 1.3-alpha (Dolomanov et al., 2009)'
_computing_publication_material 'Olex2 1.3-alpha (Dolomanov et al., 2009)'
_computing_structure_refinement 'SHELXL 2017/1 (Sheldrick, 2015)'
_computing_structure_solution 'ShelXT (Sheldrick, 2015)'
_diffrn_ambient_temperature 293(2)
_diffrn_detector 'CCD plate'
_diffrn_detector_type HyPix3000
_diffrn_measured_fraction_theta_full 0.998
_diffrn_measured_fraction_theta_max 0.960
_diffrn_measurement_details
;
List of Runs (angles in degrees, time in seconds):

  # Type    Start    End  Width  t~exp~   \w     \q     \k     \f   Frames
#--------------------------------------------------------------------------
  1  \w    -80.00 -55.00   0.50    5.00    --   -9.95 169.00 -44.00   50
  2  \w    -52.00   5.00   0.50    5.00    --   -9.95 115.00 171.00  114
  3  \w     12.00  52.00   0.50    5.00    --   10.22-115.00  82.00   80
  4  \w     31.00  57.00   0.50    5.00    --   10.22-169.00 -61.00   52
  5  \w    -19.00  52.00   0.50    5.00    --   -9.95  38.00 -30.00  142
  6  \w     19.00  53.00   0.50    5.00    --   -9.95  57.00   0.00   68
  7  \w    -22.00  60.00   0.50    5.00    --   -9.95  19.00  90.00  164
  8  \w    -17.00   9.00   0.50    5.00    --   -9.95  57.00   0.00   52
  9  \w     -9.00  50.00   0.50    5.00    --   -9.95  38.00   0.00  118
 10  \w    -58.00 -33.00   0.50    5.00    --   -9.95 125.00  90.00   50
 11  \w    -20.00   5.00   0.50    5.00    --   -9.95  38.00 120.00   50
 12  \w     17.00  51.00   0.50    5.00    --   -9.95  38.00 120.00   68
 13  \w    -56.00 -22.00   0.50    5.00    --   -9.95 125.00 -60.00   68
 14  \w    -44.00 -19.00   0.50    5.00    --   -9.95 125.00-120.00   50
 15  \w      5.00  54.00   0.50    5.00    --   10.22-125.00 -60.00   98
 16  \w    -37.00  -6.00   0.50    5.00    --   10.22 128.00 135.90   62
 17  \w    -31.00   1.00   0.50    5.00    --   10.22 118.00 -25.06   64
 18  \w     -8.00  74.00   0.50    5.00    --   10.22  57.00-180.00  164
;
_diffrn_measurement_device 'four-circle diffractometer'
_diffrn_measurement_device_type 'SuperNova, Single source at offset/far, HyPix3000'
_diffrn_measurement_method '\w scans'
_diffrn_orient_matrix_type 'CrysAlisPro convention (1999,Acta A55,543-557)'
_diffrn_orient_matrix_UB_11 -0.0386677000
_diffrn_orient_matrix_UB_12 0.0097751000
_diffrn_orient_matrix_UB_13 0.0149403000
_diffrn_orient_matrix_UB_21 -0.0315311000
_diffrn_orient_matrix_UB_22 -0.0168621000
_diffrn_orient_matrix_UB_23 -0.0195386000
_diffrn_orient_matrix_UB_31 0.0013872000
_diffrn_orient_matrix_UB_32 -0.1127260000
_diffrn_orient_matrix_UB_33 0.0042282000
_diffrn_radiation_monochromator mirror
_diffrn_radiation_probe x-ray
_diffrn_radiation_type 'Mo K\a'
_diffrn_radiation_wavelength 0.71073
_diffrn_reflns_av_R_equivalents 0.0409
_diffrn_reflns_av_unetI/netI 0.0311
_diffrn_reflns_Laue_measured_fraction_full 0.998
_diffrn_reflns_Laue_measured_fraction_max 0.960
_diffrn_reflns_limit_h_max 17
_diffrn_reflns_limit_h_min -18
_diffrn_reflns_limit_k_max 8
_diffrn_reflns_limit_k_min -7
_diffrn_reflns_limit_l_max 36
_diffrn_reflns_limit_l_min -36
_diffrn_reflns_number 33972
_diffrn_reflns_point_group_measured_fraction_full 0.998
_diffrn_reflns_point_group_measured_fraction_max 0.960
_diffrn_reflns_theta_full 25.242
_diffrn_reflns_theta_max 27.348
_diffrn_reflns_theta_min 3.251
_diffrn_source 'micro-focus sealed X-ray tube'
_diffrn_source_type 'SuperNova (Mo) X-ray Source'
_exptl_absorpt_coefficient_mu 0.764
_exptl_absorpt_correction_T_max 1.00000
_exptl_absorpt_correction_T_min 0.64712
_exptl_absorpt_correction_type multi-scan
_exptl_absorpt_process_details
;
CrysAlisPro 1.171.39.31d (Rigaku Oxford Diffraction, 2017)
Empirical absorption correction using spherical harmonics,
 implemented in SCALE3 ABSPACK scaling algorithm.
;
_exptl_crystal_colour yellow
_exptl_crystal_density_diffrn 1.618
_exptl_crystal_description plate
_exptl_crystal_F_000 1272
_exptl_crystal_size_max 0.020
_exptl_crystal_size_mid 0.015
_exptl_crystal_size_min 0.008
_refine_diff_density_max 1.062
_refine_diff_density_min -0.564
_refine_diff_density_rms 0.101
_refine_ls_extinction_method none
_refine_ls_goodness_of_fit_ref 1.163
_refine_ls_hydrogen_treatment constr
_refine_ls_matrix_type full
_refine_ls_number_parameters 381
_refine_ls_number_reflns 5424
_refine_ls_number_restraints 6
_refine_ls_restrained_S_all 1.163
_refine_ls_R_factor_all 0.0587
_refine_ls_R_factor_gt 0.0548
_refine_ls_shift/su_max 0.002
_refine_ls_shift/su_mean 0.000
_refine_ls_structure_factor_coef Fsqd
_refine_ls_weighting_details 'w=1/[\s^2^(Fo^2^)+14.1336P] where P=(Fo^2^+2Fc^2^)/3'
_refine_ls_weighting_scheme calc
_refine_ls_wR_factor_gt 0.1295
_refine_ls_wR_factor_ref 0.1309
_reflns_Friedel_coverage 0.000
_reflns_number_gt 4948
_reflns_number_total 5424
_reflns_threshold_expression 'I > 2\s(I)'
_cod_data_source_file d4ce00638k11.cif
_cod_data_source_block C-1
_cod_depositor_comments 'Adding full bibliography for 7249182.cif.'
_cod_original_cell_volume 2505.75(8)
_cod_original_sg_symbol_H-M 'P 21/n'
_cod_database_code 7249182
_shelx_shelxl_version_number 2017/1
_chemical_oxdiff_formula 'Co C H N O'
_shelx_space_group_comment
;
The symmetry employed for this shelxl refinement is uniquely defined
by the following loop, which should always be used as a source of
symmetry information in preference to the above space-group names.
They are only intended as comments.
;
_reflns_odcompleteness_completeness 99.49
_reflns_odcompleteness_iscentric 1
_reflns_odcompleteness_theta 26.32
_olex2_refinement_description
;
1. Rigid body (RIGU) restrains
 C16, C17
 with sigma for 1-2 distances of 0.0001 and sigma for 1-3 distances of 0.0001
 C17A, C16A
 with sigma for 1-2 distances of 0.0001 and sigma for 1-3 distances of 0.0001
2. Others
 Fixed Sof: C17(0.8) H17(0.8) C16(0.8) H16(0.8) C16A(0.2) H16A(0.2) C17A(0.2)
 H17A(0.2)
3.a Free rotating group:
 O11(H11A,H11B), O12(H12A,H12B)
3.b Aromatic/amide H refined with riding coordinates:
 C3(H3), C6(H6), C7(H7), C5(H5), C2(H2), C8(H8), C11(H11), C15(H15), C12(H12),
 C17(H17), C16(H16), C14(H14), C16A(H16A), C17A(H17A)
3.c Idealised Me refined as rotating group:
 N4(H4A,H4B,H4C), N6(H6A,H6B,H6C), N5(H5A,H5B,H5C), N2(H2A,H2B,H2C), N3(H3A,
 H3B,H3C)
;
_olex2_submission_special_instructions 'No special instructions were received'
_oxdiff_exptl_absorpt_empirical_details
;
Empirical correction (ABSPACK) includes:
- Absorption correction using spherical harmonics
- Frame scaling
;
_oxdiff_exptl_absorpt_empirical_full_max 1.281
_oxdiff_exptl_absorpt_empirical_full_min 0.735

loop_
_space_group_symop_operation_xyz
'x, y, z'
'-x+1/2, y+1/2, -z+1/2'
'-x, -y, -z'
'x-1/2, -y-1/2, z-1/2'

loop_
_atom_site_label
_atom_site_type_symbol
_atom_site_fract_x
_atom_site_fract_y
_atom_site_fract_z
_atom_site_U_iso_or_equiv
_atom_site_adp_type
_atom_site_occupancy
_atom_site_site_symmetry_order
_atom_site_calc_flag
_atom_site_refinement_flags_posn
_atom_site_refinement_flags_adp
_atom_site_refinement_flags_occupancy
_atom_site_disorder_assembly
_atom_site_disorder_group
Co1 Co 0.52552(3) 0.17500(8) 0.74592(2) 0.01090(12) Uani 1 1 d . . . . .
O2 O 0.5821(2) -0.2501(4) 0.75168(10) 0.0221(6) Uani 1 1 d . . . . .
O5 O 0.1365(2) 0.1007(4) 0.66745(9) 0.0210(6) Uani 1 1 d . . . . .
O6 O 0.0749(2) -0.1935(5) 0.63361(9) 0.0253(6) Uani 1 1 d . . . . .
O4 O 0.0786(2) 0.6196(5) 0.36206(9) 0.0298(7) Uani 1 1 d . . . . .
O11 O 0.2746(2) 0.4113(5) 0.67242(10) 0.0261(6) Uani 1 1 d G . . . .
H11A H 0.313820 0.385607 0.651265 0.039 Uiso 1 1 d G U . . .
H11B H 0.227270 0.328531 0.668608 0.039 Uiso 1 1 d G U . . .
O9 O 0.5061(2) 0.6265(5) 0.64215(11) 0.0302(7) Uani 1 1 d . . . . .
O12 O 0.2822(2) -0.1616(5) 0.71052(11) 0.0289(7) Uani 1 1 d G . . . .
H12A H 0.236210 -0.087013 0.699663 0.043 Uiso 1 1 d G U . . .
H12B H 0.275952 -0.291546 0.701364 0.043 Uiso 1 1 d G U . . .
N4 N 0.4680(2) 0.0414(5) 0.68957(10) 0.0150(6) Uani 1 1 d . . . . .
H4A H 0.460149 0.140477 0.667136 0.018 Uiso 1 1 calc R U . . .
H4B H 0.412399 -0.014085 0.696405 0.018 Uiso 1 1 calc R U . . .
H4C H 0.505344 -0.062941 0.679551 0.018 Uiso 1 1 calc R U . . .
O10 O 0.4260(2) 0.3429(5) 0.61448(10) 0.0305(7) Uani 1 1 d . . . . .
O1 O 0.6951(2) -0.0260(5) 0.76242(11) 0.0284(7) Uani 1 1 d . . . . .
N6 N 0.4369(2) 0.4201(5) 0.74005(10) 0.0148(6) Uani 1 1 d . . . . .
H6A H 0.462355 0.524229 0.723097 0.018 Uiso 1 1 calc R U . . .
H6B H 0.425003 0.470397 0.768533 0.018 Uiso 1 1 calc R U . . .
H6C H 0.383507 0.376121 0.725864 0.018 Uiso 1 1 calc R U . . .
O3 O 0.1315(2) 0.9107(5) 0.39558(11) 0.0335(8) Uani 1 1 d . . . . .
N1 N 0.6114(2) -0.0615(5) 0.75398(10) 0.0154(6) Uani 1 1 d . . . . .
N5 N 0.4350(2) 0.0303(5) 0.78523(11) 0.0171(6) Uani 1 1 d . . . . .
H5A H 0.384225 -0.005681 0.767757 0.020 Uiso 1 1 calc R U . . .
H5B H 0.418434 0.118691 0.808157 0.020 Uiso 1 1 calc R U . . .
H5C H 0.461039 -0.088089 0.797677 0.020 Uiso 1 1 calc R U . . .
N2 N 0.5867(2) 0.3142(5) 0.80090(10) 0.0182(6) Uani 1 1 d . . . . .
H2A H 0.595558 0.453349 0.794824 0.022 Uiso 1 1 calc R U . . .
H2B H 0.641977 0.251402 0.807276 0.022 Uiso 1 1 calc R U . . .
H2C H 0.550261 0.300865 0.825551 0.022 Uiso 1 1 calc R U . . .
N3 N 0.6147(2) 0.3191(5) 0.70533(10) 0.0180(6) Uani 1 1 d . . . . .
H3A H 0.583702 0.409448 0.686040 0.022 Uiso 1 1 calc R U . . .
H3B H 0.644380 0.220845 0.688508 0.022 Uiso 1 1 calc R U . . .
H3C H 0.656553 0.392412 0.723002 0.022 Uiso 1 1 calc R U . . .
N7 N 0.1086(2) 0.7202(6) 0.39650(11) 0.0212(7) Uani 1 1 d . . . . .
O8 O 0.3069(2) 1.1067(6) 0.34382(10) 0.0378(8) Uani 1 1 d . . . . .
O7 O 0.2747(3) 1.3980(6) 0.38131(12) 0.0481(10) Uani 1 1 d . . . . .
N8 N 0.3032(2) 1.2120(6) 0.38028(12) 0.0259(8) Uani 1 1 d . . . . .
C9 C 0.1060(3) -0.0045(6) 0.63193(13) 0.0164(7) Uani 1 1 d . . . . .
C3 C 0.1648(3) 0.6052(6) 0.52299(13) 0.0166(7) Uani 1 1 d . . . . .
H3 H 0.193885 0.672391 0.548867 0.020 Uiso 1 1 calc R U . . .
C6 C 0.0799(3) 0.4015(6) 0.44509(13) 0.0173(7) Uani 1 1 d . . . . .
H6 H 0.052421 0.334211 0.418799 0.021 Uiso 1 1 calc R U . . .
C4 C 0.1266(3) 0.3993(6) 0.52797(12) 0.0156(7) Uani 1 1 d . . . . .
C7 C 0.1292(3) 0.2983(6) 0.57481(13) 0.0180(8) Uani 1 1 d . . . . .
H7 H 0.149646 0.383675 0.600033 0.022 Uiso 1 1 calc R U . . .
C10 C 0.3329(3) 1.1093(7) 0.42462(13) 0.0185(8) Uani 1 1 d . . . . .
C5 C 0.0847(3) 0.2991(6) 0.48827(13) 0.0181(7) Uani 1 1 d . . . . .
H5 H 0.059771 0.161194 0.491056 0.022 Uiso 1 1 calc R U . . .
C2 C 0.1600(3) 0.7112(6) 0.47990(13) 0.0173(7) Uani 1 1 d . . . . .
H2 H 0.185098 0.848677 0.476637 0.021 Uiso 1 1 calc R U . . .
C1 C 0.1169(3) 0.6067(6) 0.44214(12) 0.0163(7) Uani 1 1 d . . . . .
C8 C 0.1051(3) 0.0971(6) 0.58441(13) 0.0182(8) Uani 1 1 d . . . . .
H8 H 0.085845 0.011029 0.559090 0.022 Uiso 1 1 calc R U . . .
C18 C 0.4567(3) 0.5320(7) 0.61142(14) 0.0251(9) Uani 1 1 d . . . . .
C13 C 0.3879(3) 0.9211(8) 0.50889(15) 0.0314(11) Uani 1 1 d . . . . .
C11 C 0.3217(3) 1.2195(7) 0.46614(14) 0.0231(8) Uani 1 1 d . . . . .
H11 H 0.296020 1.357407 0.465870 0.028 Uiso 1 1 calc R U . . .
C15 C 0.3709(3) 0.9047(7) 0.42386(15) 0.0251(9) Uani 1 1 d . . . . .
H15 H 0.377641 0.831388 0.395652 0.030 Uiso 1 1 calc R U . . .
C12 C 0.3490(3) 1.1230(8) 0.50795(14) 0.0296(10) Uani 1 1 d . . . . .
H12 H 0.340901 1.196227 0.536061 0.035 Uiso 1 1 calc R U . . .
C17 C 0.4315(3) 0.6263(9) 0.56386(19) 0.0203(9) Uani 0.8 1 d . . P A 1
H17 H 0.425696 0.532970 0.538326 0.024 Uiso 0.8 1 calc R U P A 1
C16 C 0.4172(3) 0.8347(8) 0.55635(17) 0.0180(9) Uani 0.8 1 d . . P A 1
H16 H 0.425665 0.930383 0.581321 0.022 Uiso 0.8 1 calc R U P A 1
C14 C 0.3989(3) 0.8119(8) 0.46640(17) 0.0346(11) Uani 1 1 d . . . . .
H14 H 0.425327 0.674714 0.466717 0.042 Uiso 1 1 calc R U . . .
C16A C 0.4118(12) 0.702(3) 0.5379(7) 0.014(3) Uani 0.2 1 d . . P A 2
H16A H 0.412535 0.564894 0.524555 0.017 Uiso 0.2 1 calc R U P A 2
C17A C 0.4295(15) 0.742(3) 0.5816(7) 0.022(4) Uani 0.2 1 d . . P A 2
H17A H 0.426810 0.879148 0.594573 0.026 Uiso 0.2 1 calc R U P A 2

loop_
_atom_site_aniso_label
_atom_site_aniso_U_11
_atom_site_aniso_U_22
_atom_site_aniso_U_33
_atom_site_aniso_U_23
_atom_site_aniso_U_13
_atom_site_aniso_U_12
Co1 0.0121(2) 0.0101(2) 0.0104(2) -0.00032(18) -0.00106(16) -0.00007(18)
O2 0.0290(15) 0.0126(13) 0.0246(14) -0.0006(11) -0.0006(12) 0.0014(11)
O5 0.0280(15) 0.0206(14) 0.0142(13) 0.0014(11) -0.0015(11) -0.0040(12)
O6 0.0353(16) 0.0213(15) 0.0192(14) 0.0047(12) -0.0005(12) -0.0083(13)
O4 0.0401(18) 0.0371(18) 0.0121(13) 0.0015(12) -0.0026(12) -0.0026(14)
O11 0.0209(15) 0.0290(16) 0.0283(16) -0.0045(13) 0.0002(12) -0.0059(12)
O9 0.0370(17) 0.0242(16) 0.0293(16) 0.0029(13) 0.0006(13) 0.0010(13)
O12 0.0243(15) 0.0266(16) 0.0352(17) -0.0012(14) -0.0078(13) 0.0010(13)
N4 0.0168(15) 0.0157(15) 0.0123(14) -0.0003(12) -0.0012(11) 0.0014(12)
O10 0.0364(17) 0.0342(18) 0.0209(14) -0.0017(13) -0.0005(12) -0.0003(14)
O1 0.0176(14) 0.0280(16) 0.0390(17) -0.0051(14) -0.0076(12) 0.0074(12)
N6 0.0139(15) 0.0166(15) 0.0141(14) 0.0011(12) 0.0024(11) 0.0040(12)
O3 0.0426(19) 0.0287(17) 0.0287(16) 0.0143(14) -0.0076(14) -0.0100(15)
N1 0.0183(15) 0.0164(16) 0.0113(14) -0.0013(12) -0.0021(12) -0.0002(12)
N5 0.0198(16) 0.0155(15) 0.0160(15) -0.0003(12) 0.0026(12) -0.0002(13)
N2 0.0237(16) 0.0147(15) 0.0158(15) -0.0027(13) -0.0045(12) 0.0012(13)
N3 0.0191(16) 0.0201(16) 0.0147(14) 0.0006(13) 0.0007(12) -0.0002(13)
N7 0.0204(16) 0.0279(19) 0.0155(15) 0.0057(14) 0.0014(13) -0.0005(14)
O8 0.0401(19) 0.057(2) 0.0161(15) 0.0011(15) 0.0004(13) 0.0019(17)
O7 0.059(2) 0.049(2) 0.0379(19) 0.0228(17) 0.0209(17) 0.0338(19)
N8 0.0222(17) 0.036(2) 0.0198(17) 0.0080(15) 0.0043(13) 0.0074(15)
C9 0.0145(17) 0.0182(19) 0.0167(17) 0.0021(14) 0.0025(14) 0.0012(14)
C3 0.0173(18) 0.0181(18) 0.0142(17) -0.0021(14) -0.0013(14) -0.0014(14)
C6 0.0178(18) 0.0199(19) 0.0140(17) -0.0013(14) -0.0002(14) 0.0005(15)
C4 0.0170(17) 0.0178(18) 0.0122(16) 0.0020(14) 0.0026(13) -0.0006(14)
C7 0.0188(18) 0.022(2) 0.0129(17) 0.0002(15) -0.0001(14) -0.0018(15)
C10 0.0146(17) 0.024(2) 0.0170(18) 0.0045(15) -0.0001(14) -0.0007(15)
C5 0.0204(18) 0.0155(18) 0.0183(18) 0.0004(15) 0.0000(14) -0.0021(15)
C2 0.0177(18) 0.0167(18) 0.0177(18) 0.0002(15) 0.0022(14) 0.0006(14)
C1 0.0156(17) 0.0197(18) 0.0137(17) 0.0039(14) 0.0018(13) 0.0024(14)
C8 0.0234(19) 0.0194(19) 0.0120(17) 0.0000(14) 0.0012(14) 0.0003(15)
C18 0.0185(19) 0.036(2) 0.021(2) 0.0109(18) 0.0045(16) 0.0054(17)
C13 0.0145(19) 0.052(3) 0.027(2) 0.017(2) 0.0004(16) -0.0039(19)
C11 0.024(2) 0.023(2) 0.023(2) -0.0007(16) 0.0020(16) -0.0044(16)
C15 0.024(2) 0.022(2) 0.030(2) -0.0005(17) 0.0090(17) 0.0014(17)
C12 0.025(2) 0.047(3) 0.0170(19) 0.0003(19) -0.0001(16) -0.011(2)
C17 0.024(2) 0.0207(18) 0.016(2) 0.0007(17) 0.000(2) 0.0005(14)
C16 0.018(2) 0.0205(18) 0.016(2) 0.0005(17) -0.0002(18) -0.0004(14)
C14 0.027(2) 0.028(2) 0.050(3) 0.020(2) 0.009(2) 0.0096(19)
C16A 0.007(7) 0.016(9) 0.019(4) 0.001(5) 0.004(4) -0.008(7)
C17A 0.041(11) 0.004(8) 0.021(4) 0.002(5) -0.003(4) 0.004(8)

loop_
_atom_type_symbol
_atom_type_description
_atom_type_scat_dispersion_real
_atom_type_scat_dispersion_imag
_atom_type_scat_source
C C 0.0033 0.0016 'International Tables Vol C Tables 4.2.6.8 and 6.1.1.4'
H H 0.0000 0.0000 'International Tables Vol C Tables 4.2.6.8 and 6.1.1.4'
Co Co 0.3494 0.9721 'International Tables Vol C Tables 4.2.6.8 and 6.1.1.4'
N N 0.0061 0.0033 'International Tables Vol C Tables 4.2.6.8 and 6.1.1.4'
O O 0.0106 0.0060 'International Tables Vol C Tables 4.2.6.8 and 6.1.1.4'

loop_
_geom_angle_atom_site_label_1
_geom_angle_atom_site_label_2
_geom_angle_atom_site_label_3
_geom_angle
_geom_angle_site_symmetry_1
_geom_angle_site_symmetry_3
_geom_angle_publ_flag
N4 Co1 N6 90.55(13) . . ?
N4 Co1 N2 177.83(14) . . ?
N4 Co1 N3 88.32(13) . . ?
N1 Co1 N4 91.15(13) . . ?
N1 Co1 N6 177.98(13) . . ?
N1 Co1 N5 90.58(14) . . ?
N1 Co1 N2 88.77(13) . . ?
N1 Co1 N3 89.80(14) . . ?
N5 Co1 N4 90.56(13) . . ?
N5 Co1 N6 88.32(13) . . ?
N5 Co1 N2 91.61(13) . . ?
N5 Co1 N3 178.82(13) . . ?
N2 Co1 N6 89.56(13) . . ?
N3 Co1 N6 91.33(13) . . ?
N3 Co1 N2 89.51(14) . . ?
H11A O11 H11B 109.4 . . ?
H12A O12 H12B 109.5 . . ?
Co1 N4 H4A 109.5 . . ?
Co1 N4 H4B 109.5 . . ?
Co1 N4 H4C 109.5 . . ?
H4A N4 H4B 109.5 . . ?
H4A N4 H4C 109.5 . . ?
H4B N4 H4C 109.5 . . ?
Co1 N6 H6A 109.5 . . ?
Co1 N6 H6B 109.5 . . ?
Co1 N6 H6C 109.5 . . ?
H6A N6 H6B 109.5 . . ?
H6A N6 H6C 109.5 . . ?
H6B N6 H6C 109.5 . . ?
O2 N1 Co1 120.2(2) . . ?
O1 N1 Co1 119.8(3) . . ?
O1 N1 O2 120.1(3) . . ?
Co1 N5 H5A 109.5 . . ?
Co1 N5 H5B 109.5 . . ?
Co1 N5 H5C 109.5 . . ?
H5A N5 H5B 109.5 . . ?
H5A N5 H5C 109.5 . . ?
H5B N5 H5C 109.5 . . ?
Co1 N2 H2A 109.5 . . ?
Co1 N2 H2B 109.5 . . ?
Co1 N2 H2C 109.5 . . ?
H2A N2 H2B 109.5 . . ?
H2A N2 H2C 109.5 . . ?
H2B N2 H2C 109.5 . . ?
Co1 N3 H3A 109.5 . . ?
Co1 N3 H3B 109.5 . . ?
Co1 N3 H3C 109.5 . . ?
H3A N3 H3B 109.5 . . ?
H3A N3 H3C 109.5 . . ?
H3B N3 H3C 109.5 . . ?
O4 N7 O3 124.0(3) . . ?
O4 N7 C1 118.4(3) . . ?
O3 N7 C1 117.7(3) . . ?
O8 N8 C10 118.5(4) . . ?
O7 N8 O8 123.1(4) . . ?
O7 N8 C10 118.4(4) . . ?
O5 C9 C8 119.8(3) . . ?
O6 C9 O5 124.3(3) . . ?
O6 C9 C8 116.0(3) . . ?
C4 C3 H3 119.5 . . ?
C2 C3 H3 119.5 . . ?
C2 C3 C4 121.0(3) . . ?
C5 C6 H6 121.0 . . ?
C1 C6 H6 121.0 . . ?
C1 C6 C5 118.0(3) . . ?
C3 C4 C7 118.9(3) . . ?
C3 C4 C5 118.6(3) . . ?
C5 C4 C7 122.4(3) . . ?
C4 C7 H7 116.9 . . ?
C8 C7 C4 126.1(4) . . ?
C8 C7 H7 116.9 . . ?
C11 C10 N8 119.0(4) . . ?
C11 C10 C15 121.8(4) . . ?
C15 C10 N8 119.3(4) . . ?
C6 C5 C4 121.2(4) . . ?
C6 C5 H5 119.4 . . ?
C4 C5 H5 119.4 . . ?
C3 C2 H2 120.9 . . ?
C1 C2 C3 118.1(4) . . ?
C1 C2 H2 120.9 . . ?
C6 C1 N7 118.2(3) . . ?
C2 C1 N7 118.7(3) . . ?
C2 C1 C6 123.1(3) . . ?
C9 C8 H8 116.9 . . ?
C7 C8 C9 126.2(4) . . ?
C7 C8 H8 116.9 . . ?
O9 C18 O10 125.4(4) . . ?
O9 C18 C17 123.8(4) . . ?
O9 C18 C17A 96.3(8) . . ?
O10 C18 C17 110.7(4) . . ?
O10 C18 C17A 136.1(9) . . ?
C12 C13 C16 116.4(4) . . ?
C12 C13 C14 118.9(4) . . ?
C12 C13 C16A 148.8(7) . . ?
C14 C13 C16 124.7(5) . . ?
C14 C13 C16A 90.3(8) . . ?
C10 C11 H11 120.4 . . ?
C12 C11 C10 119.2(4) . . ?
C12 C11 H11 120.4 . . ?
C10 C15 H15 121.0 . . ?
C10 C15 C14 117.9(4) . . ?
C14 C15 H15 121.0 . . ?
C13 C12 C11 121.1(4) . . ?
C13 C12 H12 119.5 . . ?
C11 C12 H12 119.5 . . ?
C18 C17 H17 118.2 . . ?
C16 C17 C18 123.7(5) . . ?
C16 C17 H17 118.2 . . ?
C13 C16 H16 119.0 . . ?
C17 C16 C13 122.0(5) . . ?
C17 C16 H16 119.0 . . ?
C13 C14 H14 119.5 . . ?
C15 C14 C13 121.1(4) . . ?
C15 C14 H14 119.5 . . ?
C13 C16A H16A 124.4 . . ?
C17A C16A C13 111.2(17) . . ?
C17A C16A H16A 124.4 . . ?
C18 C17A H17A 123.4 . . ?
C16A C17A C18 113.2(18) . . ?
C16A C17A H17A 123.4 . . ?

loop_
_geom_bond_atom_site_label_1
_geom_bond_atom_site_label_2
_geom_bond_distance
_geom_bond_site_symmetry_2
_geom_bond_publ_flag
Co1 N4 1.957(3) . ?
Co1 N6 1.977(3) . ?
Co1 N1 1.917(3) . ?
Co1 N5 1.953(3) . ?
Co1 N2 1.962(3) . ?
Co1 N3 1.960(3) . ?
O2 N1 1.243(4) . ?
O5 C9 1.266(5) . ?
O6 C9 1.254(5) . ?
O4 N7 1.225(4) . ?
O11 H11A 0.8502 . ?
O11 H11B 0.8499 . ?
O9 C18 1.248(5) . ?
O12 H12A 0.8498 . ?
O12 H12B 0.8502 . ?
N4 H4A 0.8900 . ?
N4 H4B 0.8900 . ?
N4 H4C 0.8900 . ?
O10 C18 1.255(6) . ?
O1 N1 1.225(4) . ?
N6 H6A 0.8900 . ?
N6 H6B 0.8900 . ?
N6 H6C 0.8900 . ?
O3 N7 1.226(5) . ?
N5 H5A 0.8900 . ?
N5 H5B 0.8900 . ?
N5 H5C 0.8900 . ?
N2 H2A 0.8900 . ?
N2 H2B 0.8900 . ?
N2 H2C 0.8900 . ?
N3 H3A 0.8900 . ?
N3 H3B 0.8900 . ?
N3 H3C 0.8900 . ?
N7 C1 1.478(5) . ?
O8 N8 1.228(5) . ?
O7 N8 1.223(5) . ?
N8 C10 1.462(5) . ?
C9 C8 1.491(5) . ?
C3 H3 0.9300 . ?
C3 C4 1.396(5) . ?
C3 C2 1.390(5) . ?
C6 H6 0.9300 . ?
C6 C5 1.382(5) . ?
C6 C1 1.381(5) . ?
C4 C7 1.472(5) . ?
C4 C5 1.403(5) . ?
C7 H7 0.9300 . ?
C7 C8 1.324(6) . ?
C10 C11 1.379(5) . ?
C10 C15 1.379(6) . ?
C5 H5 0.9300 . ?
C2 H2 0.9300 . ?
C2 C1 1.379(5) . ?
C8 H8 0.9300 . ?
C18 C17 1.505(6) . ?
C18 C17A 1.59(2) . ?
C13 C12 1.369(7) . ?
C13 C16 1.498(6) . ?
C13 C14 1.399(7) . ?
C13 C16A 1.62(2) . ?
C11 H11 0.9300 . ?
C11 C12 1.375(6) . ?
C15 H15 0.9300 . ?
C15 C14 1.385(6) . ?
C12 H12 0.9300 . ?
C17 H17 0.9300 . ?
C17 C16 1.324(7) . ?
C16 H16 0.9300 . ?
C14 H14 0.9300 . ?
C16A H16A 0.9300 . ?
C16A C17A 1.29(3) . ?
C17A H17A 0.9300 . ?

loop_
_geom_torsion_atom_site_label_1
_geom_torsion_atom_site_label_2
_geom_torsion_atom_site_label_3
_geom_torsion_atom_site_label_4
_geom_torsion
_geom_torsion_site_symmetry_1
_geom_torsion_site_symmetry_2
_geom_torsion_site_symmetry_3
_geom_torsion_site_symmetry_4
_geom_torsion_publ_flag
O5 C9 C8 C7 -3.9(6) . . . . ?
O6 C9 C8 C7 175.7(4) . . . . ?
O4 N7 C1 C6 -7.9(5) . . . . ?
O4 N7 C1 C2 173.1(3) . . . . ?
O9 C18 C17 C16 -33.8(7) . . . . ?
O9 C18 C17A C16A 152.7(16) . . . . ?
O10 C18 C17 C16 150.1(5) . . . . ?
O10 C18 C17A C16A -45(2) . . . . ?
O3 N7 C1 C6 171.5(4) . . . . ?
O3 N7 C1 C2 -7.5(5) . . . . ?
O8 N8 C10 C11 -174.7(4) . . . . ?
O8 N8 C10 C15 5.0(6) . . . . ?
O7 N8 C10 C11 4.5(6) . . . . ?
O7 N8 C10 C15 -175.8(4) . . . . ?
N8 C10 C11 C12 179.6(4) . . . . ?
N8 C10 C15 C14 179.7(4) . . . . ?
C3 C4 C7 C8 -172.5(4) . . . . ?
C3 C4 C5 C6 -0.8(6) . . . . ?
C3 C2 C1 N7 178.1(3) . . . . ?
C3 C2 C1 C6 -0.9(6) . . . . ?
C4 C3 C2 C1 -0.4(5) . . . . ?
C4 C7 C8 C9 -178.8(4) . . . . ?
C7 C4 C5 C6 177.3(4) . . . . ?
C10 C11 C12 C13 0.7(6) . . . . ?
C10 C15 C14 C13 0.7(6) . . . . ?
C5 C6 C1 N7 -177.6(3) . . . . ?
C5 C6 C1 C2 1.4(6) . . . . ?
C5 C4 C7 C8 9.4(6) . . . . ?
C2 C3 C4 C7 -176.9(3) . . . . ?
C2 C3 C4 C5 1.2(5) . . . . ?
C1 C6 C5 C4 -0.4(6) . . . . ?
C18 C17 C16 C13 -177.1(4) . . . . ?
C13 C16A C17A C18 -178.2(11) . . . . ?
C11 C10 C15 C14 -0.6(6) . . . . ?
C15 C10 C11 C12 -0.1(6) . . . . ?
C12 C13 C16 C17 161.4(5) . . . . ?
C12 C13 C14 C15 -0.1(7) . . . . ?
C12 C13 C16A C17A -34(2) . . . . ?
C16 C13 C12 C11 178.4(4) . . . . ?
C16 C13 C14 C15 -179.1(4) . . . . ?
C14 C13 C12 C11 -0.6(6) . . . . ?
C14 C13 C16 C17 -19.6(7) . . . . ?
C14 C13 C16A C17A 165.8(15) . . . . ?
C16A C13 C12 C11 -158.0(13) . . . . ?
C16A C13 C14 C15 168.4(7) . . . . ?
